data_7720498
loop_
_publ_author_name
'Dubrawski, Zachary'
'A&#xef;ssiou, Samy'
'Jeanneau, Erwann'
'Thieuleux, Chlo&#xe9;'
'Camp, Cl&#xe9;ment'

_publ_section_title
;
 Visible-light driven H<sub>2</sub> reductive elimination unlocks
 reactivity in polyhydrido niobium iridium clusters.
;
_journal_issue 2
_journal_name_full 'Dalton transactions (Cambridge, England : 2003)'
_journal_page_first 620
_journal_page_last 629
_journal_paper_doi 10.1039/d5dt02432c
_journal_volume 55
_journal_year 2026
_chemical_formula_moiety 'C32 H51 Ir3 N Nb'
_chemical_formula_sum 'C32 H51 Ir3 N Nb'
_chemical_formula_weight 1119.24
_space_group_crystal_system monoclinic
_space_group_IT_number 14
_space_group_name_Hall '-P 2ybc'
_space_group_name_H-M_alt 'P 1 21/c 1'
_atom_sites_solution_hydrogens geom
_atom_sites_solution_primary dual
_audit_creation_date 2023-10-20
_audit_creation_method
;
Olex2 1.5-ac6-012
(compiled 2023.08.24 svn.re1ec1418 for Rigaku Oxford Diffraction, GUI svn.r6817)
;
_audit_update_record
;
2025-09-11 deposited with the CCDC.	2025-11-20 downloaded from the CCDC.
;
_cell_angle_alpha 90
_cell_angle_beta 91.5220(10)
_cell_angle_gamma 90
_cell_formula_units_Z 4
_cell_length_a 12.27350(10)
_cell_length_b 10.28130(10)
_cell_length_c 27.6692(2)
_cell_measurement_reflns_used 47996
_cell_measurement_temperature 100.0(4)
_cell_measurement_theta_max 30.5110
_cell_measurement_theta_min 2.5750
_cell_volume 3490.28(5)
_computing_cell_refinement 'CrysAlisPro 1.171.43.92a (Rigaku OD, 2023)'
_computing_data_collection 'CrysAlisPro system (CCD 43.93a 64-bit (release 17-10-2023))'
_computing_data_reduction 'CrysAlisPro 1.171.43.92a (Rigaku OD, 2023)'
_computing_molecular_graphics 'Olex2 1.5-ac6-012 (Dolomanov et al., 2009)'
_computing_publication_material 'Olex2 1.5-ac6-012 (Dolomanov et al., 2009)'
_computing_structure_refinement 'SHELXL 2018/3 (Sheldrick, 2015)'
_computing_structure_solution 'SHELXT  (Sheldrick, 2015)'
_diffrn_ambient_environment N~2~
_diffrn_ambient_temperature 100.0(4)
_diffrn_detector 'Hybrid Pixel Array Detector'
_diffrn_detector_area_resol_mean 10.0000
_diffrn_detector_type 'HyPix-Arc 100'
_diffrn_measured_fraction_theta_full 0.999
_diffrn_measured_fraction_theta_max 0.867
_diffrn_measurement_details
;
List of Runs (angles in degrees, time in seconds):

  # Type    Start    End  Width  t~exp~   \w     \q     \k     \f   Frames
#--------------------------------------------------------------------------
  1  \w    -60.00   6.00   0.50    4.56    --   -5.21 -57.00-120.00  132
  2  \w    -60.00   6.00   0.50    4.56    --   -5.21 -57.00 -30.00  132
  3  \w    -82.00 -40.00   0.50    4.56    --   -5.21 -19.00  60.00   84
  4  \w    -82.00 -40.00   0.50    4.56    --   -5.21 -19.00 -90.00   84
  5  \w    -82.00 -40.00   0.50    4.56    --   -5.21 -19.00  30.00   84
  6  \w    -21.00  25.00   0.50    4.56    --    6.38 -77.00  60.00   92
  7  \w     -2.00  84.00   0.50    4.56    --    6.38  38.00-120.00  172
  8  \w    -16.00  39.00   0.50    4.56    --   -5.21  57.00  90.00  110
  9  \w    -82.00 -40.00   0.50    4.56    --   -5.21 -19.00  90.00   84
 10  \w    -16.00  39.00   0.50    4.56    --   -5.21  57.00-180.00  110
 11  \w    -71.00 -40.00   0.50    4.56    --    6.38 -19.00-120.00   62
 12  \w    -21.00  25.00   0.50    4.56    --    6.38 -77.00 -30.00   92
 13  \w    -21.00  25.00   0.50    4.56    --    6.38 -77.00 150.00   92
 14  \w    -21.00   7.00   0.50    4.56    --    6.38 -77.00 -90.00   56
;
_diffrn_measurement_device 'four-circle diffractometer'
_diffrn_measurement_device_type 'XtaLAB Synergy, Dualflex, HyPix-Arc 100'
_diffrn_measurement_method '\w scans'
_diffrn_orient_matrix_type 'CrysAlisPro convention (1999,Acta A55,543-557)'
_diffrn_orient_matrix_UB_11 -0.0188688000
_diffrn_orient_matrix_UB_12 -0.0632446000
_diffrn_orient_matrix_UB_13 -0.0061113000
_diffrn_orient_matrix_UB_21 -0.0236022000
_diffrn_orient_matrix_UB_22 -0.0056868000
_diffrn_orient_matrix_UB_23 0.0230193000
_diffrn_orient_matrix_UB_31 -0.0493007000
_diffrn_orient_matrix_UB_32 0.0269652000
_diffrn_orient_matrix_UB_33 -0.0094938000
_diffrn_radiation_monochromator mirror
_diffrn_radiation_probe x-ray
_diffrn_radiation_type 'Mo K\a'
_diffrn_radiation_wavelength 0.71073
_diffrn_reflns_av_R_equivalents 0.0440
_diffrn_reflns_av_unetI/netI 0.0242
_diffrn_reflns_Laue_measured_fraction_full 0.999
_diffrn_reflns_Laue_measured_fraction_max 0.867
_diffrn_reflns_limit_h_max 16
_diffrn_reflns_limit_h_min -16
_diffrn_reflns_limit_k_max 14
_diffrn_reflns_limit_k_min -12
_diffrn_reflns_limit_l_max 37
_diffrn_reflns_limit_l_min -39
_diffrn_reflns_number 70840
_diffrn_reflns_point_group_measured_fraction_full 0.999
_diffrn_reflns_point_group_measured_fraction_max 0.867
_diffrn_reflns_theta_full 25.242
_diffrn_reflns_theta_max 30.602
_diffrn_reflns_theta_min 2.468
_diffrn_source 'micro-focus sealed X-ray tube'
_diffrn_source_type 'PhotonJet (Mo) X-ray Source'
_exptl_absorpt_coefficient_mu 11.741
_exptl_absorpt_correction_T_max 0.521
_exptl_absorpt_correction_T_min 0.120
_exptl_absorpt_correction_type gaussian
_exptl_absorpt_process_details
;
CrysAlisPro 1.171.43.92a (Rigaku Oxford Diffraction, 2023)
Numerical absorption correction based on gaussian integration over
a multifaceted crystal model
Empirical absorption correction using spherical harmonics,
implemented in SCALE3 ABSPACK scaling algorithm.
;
_exptl_crystal_colour red
_exptl_crystal_colour_primary red
_exptl_crystal_density_diffrn 2.130
_exptl_crystal_description block
_exptl_crystal_F_000 2088
_exptl_crystal_size_max 0.26
_exptl_crystal_size_mid 0.2
_exptl_crystal_size_min 0.15
_refine_diff_density_max 2.044
_refine_diff_density_min -1.011
_refine_diff_density_rms 0.167
_refine_ls_extinction_coef 0.000276(19)
_refine_ls_extinction_expression Fc^*^=kFc[1+0.001xFc^2^\l^3^/sin(2\q)]^-1/4^
_refine_ls_extinction_method 'SHELXL-2018/3 (Sheldrick 2018)'
_refine_ls_goodness_of_fit_ref 1.106
_refine_ls_hydrogen_treatment constr
_refine_ls_matrix_type full
_refine_ls_number_parameters 352
_refine_ls_number_reflns 9323
_refine_ls_number_restraints 0
_refine_ls_restrained_S_all 1.106
_refine_ls_R_factor_all 0.0249
_refine_ls_R_factor_gt 0.0220
_refine_ls_shift/su_max 0.004
_refine_ls_shift/su_mean 0.000
_refine_ls_structure_factor_coef Fsqd
_refine_ls_weighting_details 'w=1/[\s^2^(Fo^2^)+(0.0202P)^2^+9.3420P] where P=(Fo^2^+2Fc^2^)/3'
_refine_ls_weighting_scheme calc
_refine_ls_wR_factor_gt 0.0508
_refine_ls_wR_factor_ref 0.0516
_reflns_Friedel_coverage 0.000
_reflns_number_gt 8703
_reflns_number_total 9323
_reflns_threshold_expression 'I > 2\s(I)'
_cod_data_source_file d5dt02432c2.cif
_cod_data_source_block zd09_autored
_cod_database_code 7720498
_shelx_shelxl_version_number 2018/3
_chemical_oxdiff_formula 'C32 H51 N1 Nb1 Ir3 '
_shelx_space_group_comment
;
The symmetry employed for this shelxl refinement is uniquely defined
by the following loop, which should always be used as a source of
symmetry information in preference to the above space-group names.
They are only intended as comments.
;
_shelx_estimated_absorpt_t_max 0.272
_shelx_estimated_absorpt_t_min 0.150
_olex2_refinement_description
;
1. Fixed Uiso
 At 1.5 times of:
  All C(H,H,H) groups
2.a Idealised Me refined as rotating group:
 C1(H1A,H1B,H1C), C2(H2A,H2B,H2C), C8(H8A,H8B,H8C), C9(H9A,H9B,H9C), C10(H10A,
 H10B,H10C), C11(H11A,H11B,H11C), C12(H12A,H12B,H12C), C18(H18A,H18B,H18C),
 C19(H19A,H19B,H19C), C20(H20A,H20B,H20C), C21(H21A,H21B,H21C), C22(H22A,H22B,
 H22C), C28(H28A,H28B,H28C), C29(H29A,H29B,H29C), C30(H30A,H30B,H30C), C31(H31A,
 H31B,H31C), C32(H32A,H32B,H32C)
;
_olex2_submission_special_instructions 'No special instructions were received'
_oxdiff_exptl_absorpt_empirical_details
;
Empirical correction (ABSPACK) includes:
- Absorption correction using spherical harmonics
- Frame scaling
;
_oxdiff_exptl_absorpt_empirical_full_max 2.490
_oxdiff_exptl_absorpt_empirical_full_min 0.618

loop_
_space_group_symop_operation_xyz
'x, y, z'
'-x, y+1/2, -z+1/2'
'-x, -y, -z'
'x, -y-1/2, z-1/2'

loop_
_atom_site_label
_atom_site_type_symbol
_atom_site_fract_x
_atom_site_fract_y
_atom_site_fract_z
_atom_site_U_iso_or_equiv
_atom_site_adp_type
_atom_site_occupancy
_atom_site_site_symmetry_order
_atom_site_calc_flag
_atom_site_refinement_flags_posn
_atom_site_refinement_flags_adp
_atom_site_refinement_flags_occupancy
_atom_site_disorder_assembly
_atom_site_disorder_group
Ir1 Ir 0.17100(2) 0.25371(2) 0.28987(2) 0.01140(4) Uani 1 1 d . . . . .
Ir2 Ir 0.13449(2) 0.31737(2) 0.43263(2) 0.01105(4) Uani 1 1 d . . . . .
Ir3 Ir 0.46115(2) 0.31340(2) 0.38694(2) 0.01134(4) Uani 1 1 d . . . . .
Nb1 Nb 0.25168(2) 0.37741(3) 0.36837(2) 0.01010(6) Uani 1 1 d . . . . .
N1 N 0.2513(2) 0.5682(3) 0.35806(10) 0.0155(6) Uani 1 1 d . . . . .
C1 C 0.2141(3) 0.6736(3) 0.38816(13) 0.0186(7) Uani 1 1 d . . . . .
H1A H 0.165841 0.639077 0.412740 0.028 Uiso 1 1 calc R U . . .
H1B H 0.174222 0.737160 0.368082 0.028 Uiso 1 1 calc R U . . .
H1C H 0.276994 0.715925 0.404023 0.028 Uiso 1 1 calc R U . . .
C2 C 0.3172(3) 0.6171(4) 0.31893(14) 0.0242(8) Uani 1 1 d . . . . .
H2A H 0.379810 0.665163 0.332554 0.036 Uiso 1 1 calc R U . . .
H2B H 0.273030 0.675205 0.298289 0.036 Uiso 1 1 calc R U . . .
H2C H 0.343162 0.543973 0.299667 0.036 Uiso 1 1 calc R U . . .
C3 C 0.3005(3) 0.2166(3) 0.23571(12) 0.0145(6) Uani 1 1 d . . . . .
C4 C 0.2008(3) 0.2449(3) 0.20937(11) 0.0138(6) Uani 1 1 d . . . . .
C5 C 0.1237(3) 0.1454(3) 0.21991(12) 0.0136(6) Uani 1 1 d . . . . .
C6 C 0.1733(3) 0.0573(3) 0.25397(12) 0.0149(6) Uani 1 1 d . . . . .
C7 C 0.2841(3) 0.1008(3) 0.26321(12) 0.0142(6) Uani 1 1 d . . . . .
C8 C 0.4067(3) 0.2867(4) 0.22967(13) 0.0210(7) Uani 1 1 d . . . . .
H8A H 0.392328 0.378279 0.222093 0.032 Uiso 1 1 calc R U . . .
H8B H 0.446482 0.246730 0.203255 0.032 Uiso 1 1 calc R U . . .
H8C H 0.450465 0.280659 0.259722 0.032 Uiso 1 1 calc R U . . .
C9 C 0.1842(3) 0.3516(4) 0.17288(13) 0.0205(7) Uani 1 1 d . . . . .
H9A H 0.106804 0.374775 0.170657 0.031 Uiso 1 1 calc R U . . .
H9B H 0.208180 0.321768 0.141248 0.031 Uiso 1 1 calc R U . . .
H9C H 0.226914 0.427977 0.182927 0.031 Uiso 1 1 calc R U . . .
C10 C 0.0121(3) 0.1290(4) 0.19709(13) 0.0188(7) Uani 1 1 d . . . . .
H10A H -0.036942 0.091302 0.220715 0.028 Uiso 1 1 calc R U . . .
H10B H 0.016353 0.071009 0.169094 0.028 Uiso 1 1 calc R U . . .
H10C H -0.015917 0.213947 0.186589 0.028 Uiso 1 1 calc R U . . .
C11 C 0.1254(3) -0.0681(4) 0.27085(13) 0.0204(7) Uani 1 1 d . . . . .
H11A H 0.158175 -0.091531 0.302331 0.031 Uiso 1 1 calc R U . . .
H11B H 0.140073 -0.136824 0.247368 0.031 Uiso 1 1 calc R U . . .
H11C H 0.046432 -0.058026 0.273901 0.031 Uiso 1 1 calc R U . . .
C12 C 0.3695(3) 0.0294(4) 0.29271(14) 0.0215(7) Uani 1 1 d . . . . .
H12A H 0.417057 0.092270 0.309487 0.032 Uiso 1 1 calc R U . . .
H12B H 0.412916 -0.024833 0.271379 0.032 Uiso 1 1 calc R U . . .
H12C H 0.334052 -0.025850 0.316517 0.032 Uiso 1 1 calc R U . . .
C13 C 0.1018(3) 0.1079(3) 0.44543(13) 0.0191(7) Uani 1 1 d . . . . .
C14 C -0.0007(3) 0.1700(4) 0.43453(13) 0.0190(7) Uani 1 1 d . . . . .
C15 C -0.0238(3) 0.2564(3) 0.47405(12) 0.0143(6) Uani 1 1 d . . . . .
C16 C 0.0645(3) 0.2517(3) 0.50780(12) 0.0156(7) Uani 1 1 d . . . . .
C17 C 0.1448(3) 0.1627(4) 0.48959(13) 0.0180(7) Uani 1 1 d . . . . .
C18 C 0.1504(4) -0.0037(4) 0.41828(16) 0.0320(10) Uani 1 1 d . . . . .
H18A H 0.127228 0.001120 0.384161 0.048 Uiso 1 1 calc R U . . .
H18B H 0.125619 -0.086046 0.432056 0.048 Uiso 1 1 calc R U . . .
H18C H 0.230103 0.000995 0.420930 0.048 Uiso 1 1 calc R U . . .
C19 C -0.0765(3) 0.1385(5) 0.39282(14) 0.0296(9) Uani 1 1 d . . . . .
H19A H -0.124911 0.212638 0.386344 0.044 Uiso 1 1 calc R U . . .
H19B H -0.120219 0.061964 0.400763 0.044 Uiso 1 1 calc R U . . .
H19C H -0.034124 0.120163 0.364093 0.044 Uiso 1 1 calc R U . . .
C20 C -0.1264(3) 0.3347(4) 0.47793(13) 0.0214(8) Uani 1 1 d . . . . .
H20A H -0.111396 0.412829 0.497259 0.032 Uiso 1 1 calc R U . . .
H20B H -0.182069 0.282231 0.493550 0.032 Uiso 1 1 calc R U . . .
H20C H -0.152627 0.360018 0.445530 0.032 Uiso 1 1 calc R U . . .
C21 C 0.0727(3) 0.3227(4) 0.55496(12) 0.0208(8) Uani 1 1 d . . . . .
H21A H 0.148605 0.348056 0.561543 0.031 Uiso 1 1 calc R U . . .
H21B H 0.048042 0.265788 0.580908 0.031 Uiso 1 1 calc R U . . .
H21C H 0.026782 0.400595 0.553322 0.031 Uiso 1 1 calc R U . . .
C22 C 0.2459(3) 0.1184(4) 0.51637(15) 0.0295(9) Uani 1 1 d . . . . .
H22A H 0.301228 0.093721 0.493166 0.044 Uiso 1 1 calc R U . . .
H22B H 0.228716 0.043275 0.536584 0.044 Uiso 1 1 calc R U . . .
H22C H 0.273942 0.189272 0.536870 0.044 Uiso 1 1 calc R U . . .
C23 C 0.5868(3) 0.1588(4) 0.39990(12) 0.0154(7) Uani 1 1 d . . . . .
C24 C 0.5790(3) 0.2372(3) 0.44323(12) 0.0144(6) Uani 1 1 d . . . . .
C25 C 0.6098(3) 0.3683(3) 0.43144(12) 0.0149(6) Uani 1 1 d . . . . .
C26 C 0.6367(3) 0.3722(4) 0.38100(12) 0.0155(7) Uani 1 1 d . . . . .
C27 C 0.6233(3) 0.2426(4) 0.36199(12) 0.0160(7) Uani 1 1 d . . . . .
C28 C 0.5693(3) 0.0156(4) 0.39594(13) 0.0216(7) Uani 1 1 d . . . . .
H28A H 0.515191 -0.011701 0.419291 0.032 Uiso 1 1 calc R U . . .
H28B H 0.638260 -0.029656 0.402778 0.032 Uiso 1 1 calc R U . . .
H28C H 0.543000 -0.005814 0.363153 0.032 Uiso 1 1 calc R U . . .
C29 C 0.5551(3) 0.1877(4) 0.49257(13) 0.0200(7) Uani 1 1 d . . . . .
H29A H 0.520393 0.256569 0.511202 0.030 Uiso 1 1 calc R U . . .
H29B H 0.623239 0.161266 0.509034 0.030 Uiso 1 1 calc R U . . .
H29C H 0.505982 0.112749 0.489853 0.030 Uiso 1 1 calc R U . . .
C30 C 0.6217(3) 0.4807(4) 0.46555(13) 0.0211(7) Uani 1 1 d . . . . .
H30A H 0.588804 0.558419 0.450727 0.032 Uiso 1 1 calc R U . . .
H30B H 0.699166 0.496709 0.472634 0.032 Uiso 1 1 calc R U . . .
H30C H 0.584787 0.460607 0.495636 0.032 Uiso 1 1 calc R U . . .
C31 C 0.6837(3) 0.4867(4) 0.35560(14) 0.0247(8) Uani 1 1 d . . . . .
H31A H 0.663017 0.482998 0.321178 0.037 Uiso 1 1 calc R U . . .
H31B H 0.763323 0.484995 0.359325 0.037 Uiso 1 1 calc R U . . .
H31C H 0.655624 0.567064 0.369657 0.037 Uiso 1 1 calc R U . . .
C32 C 0.6544(3) 0.2017(4) 0.31211(12) 0.0197(7) Uani 1 1 d . . . . .
H32A H 0.641380 0.273757 0.289509 0.030 Uiso 1 1 calc R U . . .
H32B H 0.610338 0.126542 0.301929 0.030 Uiso 1 1 calc R U . . .
H32C H 0.731758 0.178018 0.312337 0.030 Uiso 1 1 calc R U . . .

loop_
_atom_site_aniso_label
_atom_site_aniso_U_11
_atom_site_aniso_U_22
_atom_site_aniso_U_33
_atom_site_aniso_U_23
_atom_site_aniso_U_13
_atom_site_aniso_U_12
Ir1 0.01007(6) 0.01403(7) 0.01008(6) -0.00114(4) -0.00025(4) 0.00175(4)
Ir2 0.01007(6) 0.01333(7) 0.00982(6) -0.00065(4) 0.00117(4) 0.00137(4)
Ir3 0.00918(6) 0.01398(7) 0.01084(6) 0.00053(4) 0.00014(4) 0.00143(4)
Nb1 0.00923(13) 0.01179(13) 0.00927(12) -0.00021(10) 0.00034(10) 0.00142(10)
N1 0.0174(14) 0.0154(14) 0.0137(13) 0.0006(11) 0.0028(11) -0.0001(11)
C1 0.0170(17) 0.0172(17) 0.0214(17) -0.0032(13) -0.0021(14) 0.0034(13)
C2 0.029(2) 0.0209(19) 0.0233(18) 0.0040(15) 0.0095(15) 0.0025(16)
C3 0.0141(16) 0.0182(16) 0.0114(14) -0.0026(12) 0.0027(12) -0.0015(13)
C4 0.0167(16) 0.0151(16) 0.0098(14) -0.0027(12) 0.0019(12) -0.0010(13)
C5 0.0136(15) 0.0141(15) 0.0133(15) -0.0019(12) 0.0006(12) 0.0026(12)
C6 0.0160(16) 0.0165(16) 0.0122(14) -0.0015(12) 0.0003(12) 0.0006(13)
C7 0.0123(15) 0.0178(16) 0.0126(14) -0.0041(12) 0.0001(12) 0.0028(13)
C8 0.0146(17) 0.029(2) 0.0192(17) -0.0040(15) 0.0043(13) -0.0055(15)
C9 0.0254(19) 0.0219(18) 0.0140(16) 0.0031(13) -0.0025(14) -0.0057(15)
C10 0.0162(16) 0.0204(18) 0.0196(17) -0.0013(14) -0.0025(13) -0.0013(14)
C11 0.0227(18) 0.0159(17) 0.0224(17) 0.0009(14) -0.0023(14) -0.0042(14)
C12 0.0186(17) 0.0202(18) 0.0253(18) -0.0033(14) -0.0060(14) 0.0072(14)
C13 0.0272(19) 0.0106(16) 0.0201(17) 0.0006(13) 0.0105(14) -0.0015(14)
C14 0.0204(18) 0.0202(18) 0.0163(16) -0.0022(13) 0.0005(14) -0.0045(14)
C15 0.0127(15) 0.0169(16) 0.0134(15) -0.0007(12) 0.0032(12) -0.0021(13)
C16 0.0145(16) 0.0192(17) 0.0132(15) 0.0018(13) 0.0026(12) 0.0003(13)
C17 0.0149(16) 0.0204(17) 0.0190(17) 0.0047(13) 0.0060(13) 0.0031(13)
C18 0.045(3) 0.0156(19) 0.036(2) -0.0007(16) 0.0188(19) 0.0045(18)
C19 0.026(2) 0.039(2) 0.0239(19) -0.0115(18) 0.0008(16) -0.0158(18)
C20 0.0115(16) 0.033(2) 0.0197(17) -0.0026(15) 0.0003(13) 0.0017(15)
C21 0.0202(18) 0.030(2) 0.0118(16) 0.0008(14) 0.0013(13) -0.0006(15)
C22 0.023(2) 0.034(2) 0.032(2) 0.0154(18) 0.0035(16) 0.0083(17)
C23 0.0128(15) 0.0199(17) 0.0134(15) 0.0009(13) -0.0011(12) 0.0052(13)
C24 0.0105(15) 0.0198(17) 0.0127(15) 0.0020(12) -0.0025(12) 0.0029(13)
C25 0.0069(14) 0.0192(17) 0.0185(16) 0.0003(13) -0.0027(12) 0.0022(12)
C26 0.0082(14) 0.0225(18) 0.0155(15) 0.0028(13) -0.0023(12) 0.0005(13)
C27 0.0099(15) 0.0249(18) 0.0132(15) 0.0019(13) 0.0000(12) 0.0048(13)
C28 0.0251(19) 0.0191(18) 0.0205(17) 0.0015(14) -0.0018(14) 0.0052(15)
C29 0.0219(18) 0.0245(19) 0.0136(16) 0.0037(13) 0.0011(13) 0.0048(15)
C30 0.0142(16) 0.028(2) 0.0215(17) -0.0029(15) -0.0005(13) -0.0009(14)
C31 0.0214(18) 0.028(2) 0.0251(19) 0.0047(16) 0.0021(15) -0.0051(16)
C32 0.0155(17) 0.030(2) 0.0137(16) -0.0014(14) 0.0022(13) 0.0067(15)

loop_
_atom_type_symbol
_atom_type_description
_atom_type_scat_dispersion_real
_atom_type_scat_dispersion_imag
_atom_type_scat_source
C C 0.0033 0.0016 'International Tables Vol C Tables 4.2.6.8 and 6.1.1.4'
H H 0.0000 0.0000 'International Tables Vol C Tables 4.2.6.8 and 6.1.1.4'
N N 0.0061 0.0033 'International Tables Vol C Tables 4.2.6.8 and 6.1.1.4'
Nb Nb -2.0727 0.6215 'International Tables Vol C Tables 4.2.6.8 and 6.1.1.4'
Ir Ir -1.4442 7.9887 'International Tables Vol C Tables 4.2.6.8 and 6.1.1.4'

loop_
_exptl_crystal_face_index_h
_exptl_crystal_face_index_k
_exptl_crystal_face_index_l
_exptl_crystal_face_perp_dist
0 0 1 0.0928
0 0 -1 0.0955
-2 1 1 0.0988
2 -1 0 0.1057
2 -1 -2 0.1051
0 -1 -1 0.0688
0 1 1 0.0831
1 1 2 0.1063
-1 0 -1 0.1389
-1 -2 -2 0.0860
0 1 0 0.0901
-1 -1 -1 0.1033
-1 -2 0 0.0849
0 2 -1 0.0935
0 -2 1 0.0836
-1 -1 0 0.0981
0 -1 1 0.0841
-2 -1 0 0.1070
-1 -2 2 0.0868
1 2 -2 0.1093
0 1 -2 0.1065
1 1 -2 0.1208
10 2 -31 0.1057
-2 -5 37 0.0936
-16 1 17 0.1011
16 -2 -14 0.1030
-5 6 34 0.0878
6 -6 -33 0.0947
0 5 -36 0.1022

loop_
_geom_angle_atom_site_label_1
_geom_angle_atom_site_label_2
_geom_angle_atom_site_label_3
_geom_angle
_geom_angle_site_symmetry_1
_geom_angle_site_symmetry_3
_geom_angle_publ_flag
C3 Ir1 Nb1 111.60(9) . . ?
C3 Ir1 C4 37.13(12) . . ?
C3 Ir1 C5 61.46(12) . . ?
C3 Ir1 C6 62.33(12) . . ?
C4 Ir1 Nb1 138.43(8) . . ?
C4 Ir1 C5 36.48(12) . . ?
C5 Ir1 Nb1 172.98(8) . . ?
C6 Ir1 Nb1 140.69(9) . . ?
C6 Ir1 C4 61.73(12) . . ?
C6 Ir1 C5 36.69(12) . . ?
C7 Ir1 Nb1 112.41(8) . . ?
C7 Ir1 C3 37.21(13) . . ?
C7 Ir1 C4 61.98(12) . . ?
C7 Ir1 C5 61.69(12) . . ?
C7 Ir1 C6 37.66(12) . . ?
C13 Ir2 Nb1 118.86(9) . . ?
C13 Ir2 C14 37.45(14) . . ?
C13 Ir2 C15 60.76(12) . . ?
C13 Ir2 C16 60.81(12) . . ?
C13 Ir2 C17 37.48(13) . . ?
C14 Ir2 Nb1 130.43(9) . . ?
C14 Ir2 C15 36.33(12) . . ?
C14 Ir2 C16 60.17(12) . . ?
C15 Ir2 Nb1 160.73(8) . . ?
C15 Ir2 C16 34.71(12) . . ?
C16 Ir2 Nb1 164.36(8) . . ?
C17 Ir2 Nb1 132.90(9) . . ?
C17 Ir2 C14 62.17(14) . . ?
C17 Ir2 C15 60.20(12) . . ?
C17 Ir2 C16 36.41(12) . . ?
C23 Ir3 Nb1 148.84(9) . . ?
C23 Ir3 C24 37.80(12) . . ?
C23 Ir3 C25 62.89(13) . . ?
C23 Ir3 C26 62.92(13) . . ?
C23 Ir3 C27 37.44(12) . . ?
C24 Ir3 Nb1 144.59(9) . . ?
C24 Ir3 C25 37.45(13) . . ?
C24 Ir3 C26 62.74(12) . . ?
C24 Ir3 C27 62.53(12) . . ?
C25 Ir3 Nb1 143.27(9) . . ?
C25 Ir3 C26 37.46(12) . . ?
C26 Ir3 Nb1 146.44(9) . . ?
C27 Ir3 Nb1 150.59(9) . . ?
C27 Ir3 C25 62.37(12) . . ?
C27 Ir3 C26 37.39(13) . . ?
Ir1 Nb1 Ir3 111.647(10) . . ?
Ir2 Nb1 Ir1 105.217(11) . . ?
Ir2 Nb1 Ir3 112.615(11) . . ?
N1 Nb1 Ir1 110.67(8) . . ?
N1 Nb1 Ir2 111.24(8) . . ?
N1 Nb1 Ir3 105.57(8) . . ?
C1 N1 Nb1 131.1(2) . . ?
C1 N1 C2 111.0(3) . . ?
C2 N1 Nb1 116.7(2) . . ?
N1 C1 H1A 109.5 . . ?
N1 C1 H1B 109.5 . . ?
N1 C1 H1C 109.5 . . ?
H1A C1 H1B 109.5 . . ?
H1A C1 H1C 109.5 . . ?
H1B C1 H1C 109.5 . . ?
N1 C2 H2A 109.5 . . ?
N1 C2 H2B 109.5 . . ?
N1 C2 H2C 109.5 . . ?
H2A C2 H2B 109.5 . . ?
H2A C2 H2C 109.5 . . ?
H2B C2 H2C 109.5 . . ?
C4 C3 Ir1 72.29(18) . . ?
C4 C3 C8 125.2(3) . . ?
C7 C3 Ir1 71.02(18) . . ?
C7 C3 C4 108.0(3) . . ?
C7 C3 C8 126.4(3) . . ?
C8 C3 Ir1 128.6(2) . . ?
C3 C4 Ir1 70.57(18) . . ?
C3 C4 C9 125.9(3) . . ?
C5 C4 Ir1 72.75(18) . . ?
C5 C4 C3 108.1(3) . . ?
C5 C4 C9 125.6(3) . . ?
C9 C4 Ir1 127.5(2) . . ?
C4 C5 Ir1 70.77(18) . . ?
C4 C5 C6 108.4(3) . . ?
C4 C5 C10 126.6(3) . . ?
C6 C5 Ir1 69.99(18) . . ?
C6 C5 C10 124.9(3) . . ?
C10 C5 Ir1 128.1(2) . . ?
C5 C6 Ir1 73.33(19) . . ?
C5 C6 C7 107.6(3) . . ?
C5 C6 C11 125.9(3) . . ?
C7 C6 Ir1 70.62(19) . . ?
C7 C6 C11 125.8(3) . . ?
C11 C6 Ir1 128.7(2) . . ?
C3 C7 Ir1 71.77(19) . . ?
C3 C7 C6 107.9(3) . . ?
C3 C7 C12 126.2(3) . . ?
C6 C7 Ir1 71.72(19) . . ?
C6 C7 C12 125.7(3) . . ?
C12 C7 Ir1 126.5(2) . . ?
C3 C8 H8A 109.5 . . ?
C3 C8 H8B 109.5 . . ?
C3 C8 H8C 109.5 . . ?
H8A C8 H8B 109.5 . . ?
H8A C8 H8C 109.5 . . ?
H8B C8 H8C 109.5 . . ?
C4 C9 H9A 109.5 . . ?
C4 C9 H9B 109.5 . . ?
C4 C9 H9C 109.5 . . ?
H9A C9 H9B 109.5 . . ?
H9A C9 H9C 109.5 . . ?
H9B C9 H9C 109.5 . . ?
C5 C10 H10A 109.5 . . ?
C5 C10 H10B 109.5 . . ?
C5 C10 H10C 109.5 . . ?
H10A C10 H10B 109.5 . . ?
H10A C10 H10C 109.5 . . ?
H10B C10 H10C 109.5 . . ?
C6 C11 H11A 109.5 . . ?
C6 C11 H11B 109.5 . . ?
C6 C11 H11C 109.5 . . ?
H11A C11 H11B 109.5 . . ?
H11A C11 H11C 109.5 . . ?
H11B C11 H11C 109.5 . . ?
C7 C12 H12A 109.5 . . ?
C7 C12 H12B 109.5 . . ?
C7 C12 H12C 109.5 . . ?
H12A C12 H12B 109.5 . . ?
H12A C12 H12C 109.5 . . ?
H12B C12 H12C 109.5 . . ?
C14 C13 Ir2 72.3(2) . . ?
C14 C13 C18 126.3(4) . . ?
C17 C13 Ir2 72.0(2) . . ?
C17 C13 C14 107.8(3) . . ?
C17 C13 C18 125.7(4) . . ?
C18 C13 Ir2 125.8(3) . . ?
C13 C14 Ir2 70.2(2) . . ?
C13 C14 C15 107.7(3) . . ?
C13 C14 C19 126.1(3) . . ?
C15 C14 Ir2 76.3(2) . . ?
C15 C14 C19 125.9(3) . . ?
C19 C14 Ir2 124.9(3) . . ?
C14 C15 Ir2 67.39(19) . . ?
C14 C15 C20 124.5(3) . . ?
C16 C15 Ir2 72.78(19) . . ?
C16 C15 C14 108.5(3) . . ?
C16 C15 C20 127.0(3) . . ?
C20 C15 Ir2 126.4(2) . . ?
C15 C16 Ir2 72.50(19) . . ?
C15 C16 C17 108.0(3) . . ?
C15 C16 C21 126.3(3) . . ?
C17 C16 Ir2 66.93(18) . . ?
C17 C16 C21 125.6(3) . . ?
C21 C16 Ir2 127.5(2) . . ?
C13 C17 Ir2 70.5(2) . . ?
C13 C17 C16 107.8(3) . . ?
C13 C17 C22 125.7(3) . . ?
C16 C17 Ir2 76.7(2) . . ?
C16 C17 C22 125.7(3) . . ?
C22 C17 Ir2 126.4(3) . . ?
C13 C18 H18A 109.5 . . ?
C13 C18 H18B 109.5 . . ?
C13 C18 H18C 109.5 . . ?
H18A C18 H18B 109.5 . . ?
H18A C18 H18C 109.5 . . ?
H18B C18 H18C 109.5 . . ?
C14 C19 H19A 109.5 . . ?
C14 C19 H19B 109.5 . . ?
C14 C19 H19C 109.5 . . ?
H19A C19 H19B 109.5 . . ?
H19A C19 H19C 109.5 . . ?
H19B C19 H19C 109.5 . . ?
C15 C20 H20A 109.5 . . ?
C15 C20 H20B 109.5 . . ?
C15 C20 H20C 109.5 . . ?
H20A C20 H20B 109.5 . . ?
H20A C20 H20C 109.5 . . ?
H20B C20 H20C 109.5 . . ?
C16 C21 H21A 109.5 . . ?
C16 C21 H21B 109.5 . . ?
C16 C21 H21C 109.5 . . ?
H21A C21 H21B 109.5 . . ?
H21A C21 H21C 109.5 . . ?
H21B C21 H21C 109.5 . . ?
C17 C22 H22A 109.5 . . ?
C17 C22 H22B 109.5 . . ?
C17 C22 H22C 109.5 . . ?
H22A C22 H22B 109.5 . . ?
H22A C22 H22C 109.5 . . ?
H22B C22 H22C 109.5 . . ?
C24 C23 Ir3 71.20(19) . . ?
C24 C23 C28 126.6(3) . . ?
C27 C23 Ir3 71.61(19) . . ?
C27 C23 C24 107.4(3) . . ?
C27 C23 C28 125.8(3) . . ?
C28 C23 Ir3 126.3(2) . . ?
C23 C24 Ir3 71.00(18) . . ?
C23 C24 C29 125.8(3) . . ?
C25 C24 Ir3 71.54(18) . . ?
C25 C24 C23 108.0(3) . . ?
C25 C24 C29 125.8(3) . . ?
C29 C24 Ir3 128.0(2) . . ?
C24 C25 Ir3 71.02(18) . . ?
C24 C25 C26 108.2(3) . . ?
C24 C25 C30 127.0(3) . . ?
C26 C25 Ir3 71.32(18) . . ?
C26 C25 C30 124.6(3) . . ?
C30 C25 Ir3 127.2(2) . . ?
C25 C26 Ir3 71.21(18) . . ?
C25 C26 C31 125.3(3) . . ?
C27 C26 Ir3 71.22(19) . . ?
C27 C26 C25 107.5(3) . . ?
C27 C26 C31 126.7(3) . . ?
C31 C26 Ir3 129.0(2) . . ?
C23 C27 Ir3 70.95(19) . . ?
C23 C27 C26 108.8(3) . . ?
C23 C27 C32 126.4(3) . . ?
C26 C27 Ir3 71.40(18) . . ?
C26 C27 C32 124.5(3) . . ?
C32 C27 Ir3 128.5(2) . . ?
C23 C28 H28A 109.5 . . ?
C23 C28 H28B 109.5 . . ?
C23 C28 H28C 109.5 . . ?
H28A C28 H28B 109.5 . . ?
H28A C28 H28C 109.5 . . ?
H28B C28 H28C 109.5 . . ?
C24 C29 H29A 109.5 . . ?
C24 C29 H29B 109.5 . . ?
C24 C29 H29C 109.5 . . ?
H29A C29 H29B 109.5 . . ?
H29A C29 H29C 109.5 . . ?
H29B C29 H29C 109.5 . . ?
C25 C30 H30A 109.5 . . ?
C25 C30 H30B 109.5 . . ?
C25 C30 H30C 109.5 . . ?
H30A C30 H30B 109.5 . . ?
H30A C30 H30C 109.5 . . ?
H30B C30 H30C 109.5 . . ?
C26 C31 H31A 109.5 . . ?
C26 C31 H31B 109.5 . . ?
C26 C31 H31C 109.5 . . ?
H31A C31 H31B 109.5 . . ?
H31A C31 H31C 109.5 . . ?
H31B C31 H31C 109.5 . . ?
C27 C32 H32A 109.5 . . ?
C27 C32 H32B 109.5 . . ?
C27 C32 H32C 109.5 . . ?
H32A C32 H32B 109.5 . . ?
H32A C32 H32C 109.5 . . ?
H32B C32 H32C 109.5 . . ?

loop_
_geom_bond_atom_site_label_1
_geom_bond_atom_site_label_2
_geom_bond_distance
_geom_bond_site_symmetry_2
_geom_bond_publ_flag
Ir1 Nb1 2.6835(3) . ?
Ir1 C3 2.246(3) . ?
Ir1 C4 2.269(3) . ?
Ir1 C5 2.295(3) . ?
Ir1 C6 2.251(3) . ?
Ir1 C7 2.236(3) . ?
Ir2 Nb1 2.3972(3) . ?
Ir2 C13 2.221(3) . ?
Ir2 C14 2.248(4) . ?
Ir2 C15 2.366(3) . ?
Ir2 C16 2.369(3) . ?
Ir2 C17 2.240(4) . ?
Ir3 Nb1 2.6901(3) . ?
Ir3 C23 2.236(3) . ?
Ir3 C24 2.239(3) . ?
Ir3 C25 2.246(3) . ?
Ir3 C26 2.248(3) . ?
Ir3 C27 2.245(3) . ?
Nb1 N1 1.982(3) . ?
N1 C1 1.448(4) . ?
N1 C2 1.459(4) . ?
C1 H1A 0.9800 . ?
C1 H1B 0.9800 . ?
C1 H1C 0.9800 . ?
C2 H2A 0.9800 . ?
C2 H2B 0.9800 . ?
C2 H2C 0.9800 . ?
C3 C4 1.438(5) . ?
C3 C7 1.430(5) . ?
C3 C8 1.502(5) . ?
C4 C5 1.428(5) . ?
C4 C9 1.501(5) . ?
C5 C6 1.431(5) . ?
C5 C10 1.502(5) . ?
C6 C7 1.448(5) . ?
C6 C11 1.497(5) . ?
C7 C12 1.502(5) . ?
C8 H8A 0.9800 . ?
C8 H8B 0.9800 . ?
C8 H8C 0.9800 . ?
C9 H9A 0.9800 . ?
C9 H9B 0.9800 . ?
C9 H9C 0.9800 . ?
C10 H10A 0.9800 . ?
C10 H10B 0.9800 . ?
C10 H10C 0.9800 . ?
C11 H11A 0.9800 . ?
C11 H11B 0.9800 . ?
C11 H11C 0.9800 . ?
C12 H12A 0.9800 . ?
C12 H12B 0.9800 . ?
C12 H12C 0.9800 . ?
C13 C14 1.435(5) . ?
C13 C17 1.433(5) . ?
C13 C18 1.504(5) . ?
C14 C15 1.443(5) . ?
C14 C19 1.499(5) . ?
C15 C16 1.413(5) . ?
C15 C20 1.501(5) . ?
C16 C17 1.445(5) . ?
C16 C21 1.496(5) . ?
C17 C22 1.499(5) . ?
C18 H18A 0.9800 . ?
C18 H18B 0.9800 . ?
C18 H18C 0.9800 . ?
C19 H19A 0.9800 . ?
C19 H19B 0.9800 . ?
C19 H19C 0.9800 . ?
C20 H20A 0.9800 . ?
C20 H20B 0.9800 . ?
C20 H20C 0.9800 . ?
C21 H21A 0.9800 . ?
C21 H21B 0.9800 . ?
C21 H21C 0.9800 . ?
C22 H22A 0.9800 . ?
C22 H22B 0.9800 . ?
C22 H22C 0.9800 . ?
C23 C24 1.450(5) . ?
C23 C27 1.438(5) . ?
C23 C28 1.491(5) . ?
C24 C25 1.440(5) . ?
C24 C29 1.493(5) . ?
C25 C26 1.443(5) . ?
C25 C30 1.497(5) . ?
C26 C27 1.440(5) . ?
C26 C31 1.495(5) . ?
C27 C32 1.502(5) . ?
C28 H28A 0.9800 . ?
C28 H28B 0.9800 . ?
C28 H28C 0.9800 . ?
C29 H29A 0.9800 . ?
C29 H29B 0.9800 . ?
C29 H29C 0.9800 . ?
C30 H30A 0.9800 . ?
C30 H30B 0.9800 . ?
C30 H30C 0.9800 . ?
C31 H31A 0.9800 . ?
C31 H31B 0.9800 . ?
C31 H31C 0.9800 . ?
C32 H32A 0.9800 . ?
C32 H32B 0.9800 . ?
C32 H32C 0.9800 . ?

loop_
_geom_torsion_atom_site_label_1
_geom_torsion_atom_site_label_2
_geom_torsion_atom_site_label_3
_geom_torsion_atom_site_label_4
_geom_torsion
_geom_torsion_site_symmetry_1
_geom_torsion_site_symmetry_2
_geom_torsion_site_symmetry_3
_geom_torsion_site_symmetry_4
_geom_torsion_publ_flag
Ir1 C3 C4 C5 -63.5(2) . . . . ?
Ir1 C3 C4 C9 122.8(3) . . . . ?
Ir1 C3 C7 C6 63.0(2) . . . . ?
Ir1 C3 C7 C12 -122.3(3) . . . . ?
Ir1 C4 C5 C6 -60.2(2) . . . . ?
Ir1 C4 C5 C10 123.7(3) . . . . ?
Ir1 C5 C6 C7 -62.7(2) . . . . ?
Ir1 C5 C6 C11 126.1(3) . . . . ?
Ir1 C6 C7 C3 -63.1(2) . . . . ?
Ir1 C6 C7 C12 122.2(3) . . . . ?
Ir2 C13 C14 C15 -67.7(2) . . . . ?
Ir2 C13 C14 C19 119.3(4) . . . . ?
Ir2 C13 C17 C16 68.2(2) . . . . ?
Ir2 C13 C17 C22 -121.4(4) . . . . ?
Ir2 C14 C15 C16 -61.5(2) . . . . ?
Ir2 C14 C15 C20 119.6(3) . . . . ?
Ir2 C15 C16 C17 -57.7(2) . . . . ?
Ir2 C15 C16 C21 124.1(4) . . . . ?
Ir2 C16 C17 C13 -64.1(2) . . . . ?
Ir2 C16 C17 C22 125.5(4) . . . . ?
Ir3 C23 C24 C25 -62.3(2) . . . . ?
Ir3 C23 C24 C29 123.7(3) . . . . ?
Ir3 C23 C27 C26 61.7(2) . . . . ?
Ir3 C23 C27 C32 -124.3(3) . . . . ?
Ir3 C24 C25 C26 -62.0(2) . . . . ?
Ir3 C24 C25 C30 122.7(3) . . . . ?
Ir3 C25 C26 C27 -62.3(2) . . . . ?
Ir3 C25 C26 C31 125.0(3) . . . . ?
Ir3 C26 C27 C23 -61.4(2) . . . . ?
Ir3 C26 C27 C32 124.4(3) . . . . ?
C3 C4 C5 Ir1 62.1(2) . . . . ?
C3 C4 C5 C6 1.9(4) . . . . ?
C3 C4 C5 C10 -174.3(3) . . . . ?
C4 C3 C7 Ir1 -63.3(2) . . . . ?
C4 C3 C7 C6 -0.2(4) . . . . ?
C4 C3 C7 C12 174.4(3) . . . . ?
C4 C5 C6 Ir1 60.6(2) . . . . ?
C4 C5 C6 C7 -2.1(4) . . . . ?
C4 C5 C6 C11 -173.3(3) . . . . ?
C5 C6 C7 Ir1 64.5(2) . . . . ?
C5 C6 C7 C3 1.4(4) . . . . ?
C5 C6 C7 C12 -173.3(3) . . . . ?
C7 C3 C4 Ir1 62.5(2) . . . . ?
C7 C3 C4 C5 -1.0(4) . . . . ?
C7 C3 C4 C9 -174.8(3) . . . . ?
C8 C3 C4 Ir1 -125.2(3) . . . . ?
C8 C3 C4 C5 171.3(3) . . . . ?
C8 C3 C4 C9 -2.4(5) . . . . ?
C8 C3 C7 Ir1 124.5(3) . . . . ?
C8 C3 C7 C6 -172.5(3) . . . . ?
C8 C3 C7 C12 2.2(5) . . . . ?
C9 C4 C5 Ir1 -124.2(3) . . . . ?
C9 C4 C5 C6 175.7(3) . . . . ?
C9 C4 C5 C10 -0.5(5) . . . . ?
C10 C5 C6 Ir1 -123.1(3) . . . . ?
C10 C5 C6 C7 174.2(3) . . . . ?
C10 C5 C6 C11 3.0(5) . . . . ?
C11 C6 C7 Ir1 -124.3(3) . . . . ?
C11 C6 C7 C3 172.6(3) . . . . ?
C11 C6 C7 C12 -2.1(5) . . . . ?
C13 C14 C15 Ir2 63.7(2) . . . . ?
C13 C14 C15 C16 2.2(4) . . . . ?
C13 C14 C15 C20 -176.7(3) . . . . ?
C14 C13 C17 Ir2 -63.9(2) . . . . ?
C14 C13 C17 C16 4.3(4) . . . . ?
C14 C13 C17 C22 174.6(3) . . . . ?
C14 C15 C16 Ir2 58.1(2) . . . . ?
C14 C15 C16 C17 0.5(4) . . . . ?
C14 C15 C16 C21 -177.7(3) . . . . ?
C15 C16 C17 Ir2 61.2(2) . . . . ?
C15 C16 C17 C13 -3.0(4) . . . . ?
C15 C16 C17 C22 -173.3(3) . . . . ?
C17 C13 C14 Ir2 63.7(2) . . . . ?
C17 C13 C14 C15 -4.0(4) . . . . ?
C17 C13 C14 C19 -177.0(4) . . . . ?
C18 C13 C14 Ir2 -121.8(4) . . . . ?
C18 C13 C14 C15 170.5(3) . . . . ?
C18 C13 C14 C19 -2.5(6) . . . . ?
C18 C13 C17 Ir2 121.6(4) . . . . ?
C18 C13 C17 C16 -170.2(3) . . . . ?
C18 C13 C17 C22 0.1(6) . . . . ?
C19 C14 C15 Ir2 -123.3(4) . . . . ?
C19 C14 C15 C16 175.2(4) . . . . ?
C19 C14 C15 C20 -3.7(6) . . . . ?
C20 C15 C16 Ir2 -123.0(4) . . . . ?
C20 C15 C16 C17 179.3(3) . . . . ?
C20 C15 C16 C21 1.1(6) . . . . ?
C21 C16 C17 Ir2 -120.6(3) . . . . ?
C21 C16 C17 C13 175.2(3) . . . . ?
C21 C16 C17 C22 4.9(6) . . . . ?
C23 C24 C25 Ir3 62.0(2) . . . . ?
C23 C24 C25 C26 0.0(4) . . . . ?
C23 C24 C25 C30 -175.3(3) . . . . ?
C24 C23 C27 Ir3 -62.6(2) . . . . ?
C24 C23 C27 C26 -0.9(4) . . . . ?
C24 C23 C27 C32 173.1(3) . . . . ?
C24 C25 C26 Ir3 61.8(2) . . . . ?
C24 C25 C26 C27 -0.6(4) . . . . ?
C24 C25 C26 C31 -173.2(3) . . . . ?
C25 C26 C27 Ir3 62.3(2) . . . . ?
C25 C26 C27 C23 0.9(4) . . . . ?
C25 C26 C27 C32 -173.2(3) . . . . ?
C27 C23 C24 Ir3 62.9(2) . . . . ?
C27 C23 C24 C25 0.6(4) . . . . ?
C27 C23 C24 C29 -173.4(3) . . . . ?
C28 C23 C24 Ir3 -121.8(4) . . . . ?
C28 C23 C24 C25 175.9(3) . . . . ?
C28 C23 C24 C29 1.9(6) . . . . ?
C28 C23 C27 Ir3 122.0(3) . . . . ?
C28 C23 C27 C26 -176.3(3) . . . . ?
C28 C23 C27 C32 -2.3(6) . . . . ?
C29 C24 C25 Ir3 -124.1(3) . . . . ?
C29 C24 C25 C26 174.0(3) . . . . ?
C29 C24 C25 C30 -1.3(5) . . . . ?
C30 C25 C26 Ir3 -122.8(3) . . . . ?
C30 C25 C26 C27 174.9(3) . . . . ?
C30 C25 C26 C31 2.2(5) . . . . ?
C31 C26 C27 Ir3 -125.1(3) . . . . ?
C31 C26 C27 C23 173.5(3) . . . . ?
C31 C26 C27 C32 -0.7(5) . . . . ?

loop_
_exptl_oxdiff_crystal_face_indexfrac_h
_exptl_oxdiff_crystal_face_indexfrac_k
_exptl_oxdiff_crystal_face_indexfrac_l
_exptl_oxdiff_crystal_face_x
_exptl_oxdiff_crystal_face_y
_exptl_oxdiff_crystal_face_z
-0.0003 -0.0001 1.0002 -0.0061 0.0230 -0.0095
0.0003 0.0001 -1.0002 0.0061 -0.0230 0.0095
-1.9997 0.9988 0.9996 -0.0315 0.0645 0.1160
1.9994 -0.9990 0.0006 0.0254 -0.0415 -0.1255
2.0000 -0.9987 -1.9998 0.0376 -0.0876 -0.1065
0.0006 -0.9998 -1.0009 0.0693 -0.0174 -0.0175
-0.0006 0.9998 1.0009 -0.0693 0.0174 0.0175
0.9987 1.0001 2.0018 -0.0943 0.0168 -0.0413
-0.9992 -0.0003 -1.0008 0.0250 0.0005 0.0588
-0.9984 -2.0000 -2.0025 0.1576 -0.0112 0.0143
-0.0003 0.9999 0.0007 -0.0632 -0.0057 0.0270
-0.9990 -1.0002 -1.0016 0.0882 0.0062 0.0318
-0.9991 -2.0003 -0.0021 0.1454 0.0349 -0.0047
-0.0002 1.9999 -0.9987 -0.1204 -0.0344 0.0634
0.0002 -1.9999 0.9987 0.1204 0.0344 -0.0634
-0.9993 -1.0004 -0.0014 0.0821 0.0292 0.0223
-0.0001 -1.0000 0.9994 0.0571 0.0287 -0.0365
-1.9989 -1.0008 -0.0021 0.1010 0.0528 0.0716
-0.9997 -2.0005 1.9982 0.1332 0.0810 -0.0236
0.9997 2.0005 -1.9982 -0.1332 -0.0810 0.0236
0.0004 1.0001 -1.9996 -0.0510 -0.0517 0.0459
1.0000 1.0006 -1.9989 -0.0699 -0.0753 -0.0033
10.3017 1.9978 -31.4977 -0.1282 -0.9796 -0.1550
-1.7237 -4.8841 36.6185 0.1176 0.9114 -0.3944
-15.6164 1.3891 17.3107 0.1010 0.7592 0.6430
16.1146 -1.9747 -14.1337 -0.0928 -0.6945 -0.7135
-5.3207 5.8273 33.9627 -0.4757 0.8742 0.0970
6.3754 -6.1945 -32.5884 0.4706 -0.8654 -0.1720
-0.4517 5.4083 -36.1409 -0.1127 -0.8520 0.5112
